data_4337084
loop_
_publ_author_name
'Furui, Takanori'
'Suzuki, Shuichi'
'Kozaki, Masatoshi'
'Shiomi, Daisuke'
'Sato, Kazunobu'
'Takui, Takeji'
'Okada, Keiji'
'Tretyakov, Evgeny V.'
'Tolstikov, Svyatoslav E.'
'Romanenko, Galina V.'
'Ovcharenko, Victor I.'

_publ_section_title
;
 Preparation and Magnetic Properties of Metal-Complexes from
 N-t-Butyl-N-oxidanyl-2-amino-(nitronyl nitroxide).
;
_journal_issue 2
_journal_name_full 'Inorganic chemistry'
_journal_page_first 802
_journal_page_last 809
_journal_paper_doi 10.1021/ic4020898
_journal_volume 53
_journal_year 2014
_chemical_formula_sum 'C21 H23 Cu1.5 F12 N3 O6'
_chemical_formula_weight 736.73
_space_group_IT_number 2
_symmetry_cell_setting triclinic
_symmetry_space_group_name_Hall '-P 1'
_symmetry_space_group_name_H-M 'P -1'
_atom_sites_solution_hydrogens geom
_atom_sites_solution_primary direct
_atom_sites_solution_secondary difmap
_audit_creation_date 2010-09-20
_audit_creation_method SHELXL-97
_cell_angle_alpha 76.799(6)
_cell_angle_beta 88.361(6)
_cell_angle_gamma 73.751(5)
_cell_formula_units_Z 2
_cell_length_a 10.5121(8)
_cell_length_b 11.1887(9)
_cell_length_c 13.1320(11)
_cell_measurement_reflns_used 4190
_cell_measurement_temperature 240(2)
_cell_measurement_theta_max 22.51
_cell_measurement_theta_min 2.22
_cell_volume 1442.6(2)
_computing_cell_refinement 'Bruker SAINT'
_computing_data_collection 'Bruker APEX2'
_computing_data_reduction 'Bruker SAINT'
_computing_molecular_graphics 'Bruker SHELXTL'
_computing_publication_material 'Bruker SHELXTL'
_computing_structure_refinement 'SHELXL-97 (Sheldrick, 1997)'
_computing_structure_solution 'SHELXS-97 (Sheldrick, 1990)'
_diffrn_ambient_temperature 240(2)
_diffrn_measured_fraction_theta_full 0.973
_diffrn_measured_fraction_theta_max 0.973
_diffrn_measurement_device_type 'Bruker APEX-II CCD'
_diffrn_measurement_method '\f and \w scans'
_diffrn_radiation_monochromator graphite
_diffrn_radiation_source 'fine-focus sealed tube'
_diffrn_radiation_type MoK\a
_diffrn_radiation_wavelength 0.71073
_diffrn_reflns_av_R_equivalents 0.0853
_diffrn_reflns_av_sigmaI/netI 0.1219
_diffrn_reflns_limit_h_max 13
_diffrn_reflns_limit_h_min -13
_diffrn_reflns_limit_k_max 14
_diffrn_reflns_limit_k_min -14
_diffrn_reflns_limit_l_max 17
_diffrn_reflns_limit_l_min -17
_diffrn_reflns_number 23480
_diffrn_reflns_theta_full 28.17
_diffrn_reflns_theta_max 28.17
_diffrn_reflns_theta_min 1.59
_diffrn_standards_number 0
_exptl_absorpt_coefficient_mu 1.234
_exptl_absorpt_correction_T_max 0.9757
_exptl_absorpt_correction_T_min 0.7905
_exptl_absorpt_correction_type multi-scan
_exptl_absorpt_process_details sadabs
_exptl_crystal_colour black
_exptl_crystal_density_diffrn 1.696
_exptl_crystal_density_method 'not measured'
_exptl_crystal_description plate
_exptl_crystal_F_000 739
_exptl_crystal_size_max 0.20
_exptl_crystal_size_mid 0.08
_exptl_crystal_size_min 0.02
_refine_diff_density_max 0.411
_refine_diff_density_min -0.489
_refine_diff_density_rms 0.071
_refine_ls_extinction_method none
_refine_ls_goodness_of_fit_ref 0.763
_refine_ls_hydrogen_treatment constr
_refine_ls_matrix_type full
_refine_ls_number_parameters 475
_refine_ls_number_reflns 6894
_refine_ls_number_restraints 0
_refine_ls_restrained_S_all 0.763
_refine_ls_R_factor_all 0.1081
_refine_ls_R_factor_gt 0.0438
_refine_ls_shift/su_max 0.000
_refine_ls_shift/su_mean 0.000
_refine_ls_structure_factor_coef Fsqd
_refine_ls_weighting_details 'calc w=1/[\s^2^(Fo^2^)+(0.0398P)^2^+0.0000P] where P=(Fo^2^+2Fc^2^)/3'
_refine_ls_weighting_scheme calc
_refine_ls_wR_factor_gt 0.0785
_refine_ls_wR_factor_ref 0.0934
_reflns_number_gt 3260
_reflns_number_total 6894
_reflns_threshold_expression >2sigma(I)
_cod_data_source_file ic4020898_si_003.cif
_cod_data_source_block Cu2(hfac)2-32-Cu(hfac)2
_cod_depositor_comments
;
The following automatic conversions were performed:

'_symmetry_cell_setting' value 'Triclinic' changed to 'triclinic'
according to
/usr/data/users/saulius/automatic-downloads/current/ACS/lib/dictionaries/cif_core.dic
dictionary named 'cif_core.dic' version 2.4.2 from 2011-04-26.

Automatic conversion script
Id: cif_fix_values 2281 2013-09-26 08:29:07Z andrius 
;
_cod_original_sg_symbol_H-M P-1
_cod_original_formula_sum 'C21 H23 Cu1.50 F12 N3 O6'
_cod_database_code 4337084

loop_
_symmetry_equiv_pos_as_xyz
'x, y, z'
'-x, -y, -z'

loop_
_atom_site_label
_atom_site_type_symbol
_atom_site_fract_x
_atom_site_fract_y
_atom_site_fract_z
_atom_site_U_iso_or_equiv
_atom_site_adp_type
_atom_site_occupancy
_atom_site_symmetry_multiplicity
_atom_site_calc_flag
_atom_site_refinement_flags
Cu1 Cu 0.5000 0.5000 0.0000 0.04363(17) Uani 1 2 d S
O1 O 0.6172(2) 0.56804(19) 0.06329(16) 0.0491(6) Uani 1 1 d .
C1 C 0.8001(5) 0.5852(5) 0.1486(5) 0.0768(14) Uani 1 1 d .
F1 F 0.7261(12) 0.6679(16) 0.1831(18) 0.207(10) Uani 0.50 1 d P
F2 F 0.8726(16) 0.6434(17) 0.0699(13) 0.163(7) Uani 0.50 1 d P
F3 F 0.8914(19) 0.5086(18) 0.2156(12) 0.097(5) Uani 0.50 1 d P
F1A F 0.8007(13) 0.6896(12) 0.0919(9) 0.099(4) Uani 0.50 1 d P
F2A F 0.9208(18) 0.5269(18) 0.1835(15) 0.146(8) Uani 0.50 1 d P
F3A F 0.7306(15) 0.6150(12) 0.2304(8) 0.102(4) Uani 0.50 1 d P
C2 C 0.7343(4) 0.5078(3) 0.0955(3) 0.0500(9) Uani 1 1 d .
C3 C 0.8047(3) 0.3871(3) 0.0856(3) 0.0545(9) Uani 1 1 d .
H3A H 0.8912 0.3517 0.1152 0.065 Uiso 1 1 calc R
C4 C 0.7523(4) 0.3174(3) 0.0339(2) 0.0454(9) Uani 1 1 d .
C5 C 0.8369(6) 0.1856(5) 0.0218(4) 0.0723(13) Uani 1 1 d .
F4 F 0.936(2) 0.136(2) 0.0906(14) 0.113(8) Uani 0.50 1 d P
F5 F 0.7695(16) 0.1045(14) 0.0246(16) 0.127(8) Uani 0.50 1 d P
F6 F 0.8939(16) 0.2048(13) -0.0678(12) 0.130(6) Uani 0.50 1 d P
F4A F 0.7901(18) 0.0991(12) 0.0801(14) 0.134(7) Uani 0.50 1 d P
F5A F 0.8284(16) 0.1673(15) -0.0711(13) 0.125(5) Uani 0.50 1 d P
F6A F 0.958(2) 0.158(2) 0.0504(18) 0.153(10) Uani 0.50 1 d P
O2 O 0.6386(2) 0.34900(18) -0.00956(16) 0.0450(6) Uani 1 1 d .
Cu2 Cu 0.34807(4) 0.06114(3) 0.49808(3) 0.03943(13) Uani 1 1 d .
O3 O 0.2958(2) -0.10153(18) 0.53256(16) 0.0487(6) Uani 1 1 d .
C6 C 0.1722(5) -0.2445(4) 0.5891(4) 0.0579(10) Uani 1 1 d .
F7 F 0.153(2) -0.2535(17) 0.4981(12) 0.107(6) Uani 0.50 1 d P
F8 F 0.060(4) -0.262(3) 0.646(2) 0.092(5) Uani 0.50 1 d P
F9 F 0.2505(14) -0.3370(13) 0.6524(11) 0.114(6) Uani 0.50 1 d P
F7A F 0.058(4) -0.242(3) 0.607(2) 0.119(9) Uani 0.50 1 d P
F8A F 0.2686(10) -0.3403(12) 0.6401(14) 0.092(5) Uani 0.50 1 d P
F9A F 0.196(2) -0.2856(17) 0.4984(15) 0.117(7) Uani 0.50 1 d P
C7 C 0.1991(3) -0.1173(3) 0.5856(2) 0.0412(8) Uani 1 1 d .
C8 C 0.1178(3) -0.0353(3) 0.6404(2) 0.0466(8) Uani 1 1 d .
H8A H 0.0467 -0.0589 0.6763 0.056 Uiso 1 1 calc R
C9 C 0.1387(3) 0.0805(3) 0.6436(2) 0.0393(8) Uani 1 1 d .
C10 C 0.0517(4) 0.1602(3) 0.7123(3) 0.0522(9) Uani 1 1 d .
F10 F -0.0604(2) 0.1314(2) 0.73487(19) 0.0975(8) Uani 1 1 d .
F11 F 0.1127(2) 0.1461(2) 0.80195(17) 0.0865(7) Uani 1 1 d .
F12 F 0.0207(2) 0.28363(19) 0.66925(18) 0.0964(8) Uani 1 1 d .
O4 O 0.2252(2) 0.12939(18) 0.59861(15) 0.0443(5) Uani 1 1 d .
O1A O 0.47291(19) -0.00064(16) 0.39922(14) 0.0369(5) Uani 1 1 d .
N1A N 0.4719(2) 0.0923(2) 0.30426(17) 0.0345(6) Uani 1 1 d .
C1A C 0.4202(3) 0.0510(3) 0.2155(2) 0.0416(8) Uani 1 1 d .
C2A C 0.5166(4) -0.0751(3) 0.2066(3) 0.0751(12) Uani 1 1 d .
H2AA H 0.6034 -0.0630 0.1908 0.113 Uiso 1 1 calc R
H2AB H 0.4856 -0.1054 0.1511 0.113 Uiso 1 1 calc R
H2AC H 0.5222 -0.1376 0.2723 0.113 Uiso 1 1 calc R
C3A C 0.4118(4) 0.1506(3) 0.1136(2) 0.0688(11) Uani 1 1 d .
H3AA H 0.3499 0.2309 0.1201 0.103 Uiso 1 1 calc R
H3AB H 0.3814 0.1215 0.0571 0.103 Uiso 1 1 calc R
H3AC H 0.4987 0.1631 0.0987 0.103 Uiso 1 1 calc R
C4A C 0.2819(4) 0.0348(4) 0.2404(3) 0.0758(12) Uani 1 1 d .
H4AA H 0.2217 0.1164 0.2457 0.114 Uiso 1 1 calc R
H4AB H 0.2865 -0.0270 0.3064 0.114 Uiso 1 1 calc R
H4AC H 0.2500 0.0049 0.1851 0.114 Uiso 1 1 calc R
C5A C 0.4124(3) 0.2103(3) 0.3238(2) 0.0342(7) Uani 1 1 d .
N2A N 0.4295(2) 0.3256(2) 0.26379(18) 0.0366(6) Uani 1 1 d .
O2A O 0.5065(2) 0.33875(18) 0.18882(16) 0.0471(6) Uani 1 1 d .
N3A N 0.3433(2) 0.2267(2) 0.40524(18) 0.0341(6) Uani 1 1 d .
C6A C 0.3157(3) 0.3631(2) 0.4142(2) 0.0380(8) Uani 1 1 d .
C7A C 0.4156(3) 0.3650(3) 0.4942(2) 0.0514(9) Uani 1 1 d .
H7AA H 0.3973 0.3199 0.5629 0.077 Uiso 1 1 calc R
H7AB H 0.4092 0.4528 0.4954 0.077 Uiso 1 1 calc R
H7AC H 0.5043 0.3234 0.4757 0.077 Uiso 1 1 calc R
C8A C 0.1756(3) 0.4102(3) 0.4503(3) 0.0514(9) Uani 1 1 d .
H8AA H 0.1687 0.3632 0.5211 0.077 Uiso 1 1 calc R
H8AB H 0.1132 0.3968 0.4041 0.077 Uiso 1 1 calc R
H8AC H 0.1556 0.5007 0.4487 0.077 Uiso 1 1 calc R
C9A C 0.3366(3) 0.4338(3) 0.3001(2) 0.0379(8) Uani 1 1 d .
C10A C 0.3965(3) 0.5443(3) 0.2909(2) 0.0536(9) Uani 1 1 d .
H10A H 0.4054 0.5813 0.2176 0.080 Uiso 1 1 calc R
H10B H 0.4833 0.5134 0.3263 0.080 Uiso 1 1 calc R
H10C H 0.3394 0.6088 0.3229 0.080 Uiso 1 1 calc R
C11A C 0.2119(3) 0.4739(3) 0.2283(2) 0.0548(10) Uani 1 1 d .
H11A H 0.2306 0.5169 0.1590 0.082 Uiso 1 1 calc R
H11B H 0.1404 0.5315 0.2566 0.082 Uiso 1 1 calc R
H11C H 0.1858 0.3986 0.2238 0.082 Uiso 1 1 calc R

loop_
_atom_site_aniso_label
_atom_site_aniso_U_11
_atom_site_aniso_U_22
_atom_site_aniso_U_33
_atom_site_aniso_U_23
_atom_site_aniso_U_13
_atom_site_aniso_U_12
Cu1 0.0351(3) 0.0455(3) 0.0514(4) -0.0151(3) 0.0000(3) -0.0098(3)
O1 0.0419(14) 0.0472(13) 0.0595(15) -0.0124(11) -0.0086(12) -0.0135(11)
C1 0.060(4) 0.062(3) 0.104(5) -0.007(3) -0.032(3) -0.017(3)
F1 0.074(9) 0.176(16) 0.41(3) -0.225(18) -0.082(15) 0.030(9)
F2 0.196(15) 0.198(16) 0.159(10) -0.038(9) 0.034(9) -0.164(13)
F3 0.103(12) 0.100(6) 0.098(5) 0.002(4) -0.050(5) -0.062(7)
F1A 0.132(11) 0.104(7) 0.085(7) 0.002(6) -0.024(6) -0.087(8)
F2A 0.058(6) 0.112(12) 0.27(2) -0.055(13) -0.069(11) -0.018(7)
F3A 0.144(12) 0.114(8) 0.075(4) -0.043(4) 0.000(4) -0.061(8)
C2 0.046(2) 0.054(2) 0.050(2) -0.0046(18) -0.0044(19) -0.0188(19)
C3 0.037(2) 0.064(2) 0.056(2) -0.0080(19) -0.0093(18) -0.0063(18)
C4 0.044(2) 0.0478(19) 0.0335(19) -0.0003(16) 0.0076(17) -0.0026(17)
C5 0.067(4) 0.071(3) 0.063(4) -0.016(3) 0.004(3) 0.007(3)
F4 0.119(19) 0.075(5) 0.103(6) -0.017(4) -0.050(7) 0.042(8)
F5 0.080(6) 0.068(7) 0.23(2) -0.075(11) -0.018(12) 0.015(5)
F6 0.157(14) 0.103(7) 0.088(9) -0.022(6) 0.070(11) 0.027(7)
F4A 0.147(16) 0.047(5) 0.179(13) 0.010(6) 0.030(10) -0.012(5)
F5A 0.131(11) 0.124(11) 0.106(9) -0.066(9) 0.006(8) 0.017(7)
F6A 0.046(6) 0.125(14) 0.28(3) -0.087(16) -0.032(14) 0.028(7)
O2 0.0417(14) 0.0477(12) 0.0418(13) -0.0118(10) 0.0044(11) -0.0054(11)
Cu2 0.0473(3) 0.0318(2) 0.0385(2) -0.00822(17) 0.01278(19) -0.01099(17)
O3 0.0602(15) 0.0387(12) 0.0518(14) -0.0161(10) 0.0195(12) -0.0185(11)
C6 0.061(3) 0.053(3) 0.068(3) -0.017(2) 0.009(3) -0.027(2)
F7 0.201(16) 0.073(8) 0.069(7) -0.029(5) -0.035(9) -0.059(8)
F8 0.085(8) 0.067(8) 0.150(12) -0.037(7) 0.066(9) -0.059(7)
F9 0.180(13) 0.062(8) 0.104(8) 0.018(6) -0.055(8) -0.065(8)
F7A 0.088(8) 0.078(10) 0.22(3) -0.056(15) 0.043(17) -0.058(7)
F8A 0.046(4) 0.036(6) 0.179(13) -0.002(6) 0.026(6) -0.006(4)
F9A 0.205(14) 0.077(9) 0.114(10) -0.060(7) 0.064(10) -0.085(10)
C7 0.047(2) 0.0399(18) 0.0393(19) -0.0063(15) -0.0005(17) -0.0174(17)
C8 0.052(2) 0.0488(19) 0.046(2) -0.0133(16) 0.0191(17) -0.0244(17)
C9 0.039(2) 0.0419(18) 0.0362(19) -0.0087(15) 0.0071(16) -0.0108(16)
C10 0.057(3) 0.051(2) 0.048(2) -0.0127(18) 0.020(2) -0.0163(19)
F10 0.0717(16) 0.1258(19) 0.129(2) -0.0774(17) 0.0622(15) -0.0499(15)
F11 0.0886(17) 0.1098(18) 0.0650(15) -0.0489(14) 0.0090(14) -0.0116(14)
F12 0.1140(19) 0.0522(13) 0.1002(17) -0.0130(12) 0.0547(15) 0.0047(13)
O4 0.0503(14) 0.0384(11) 0.0468(13) -0.0132(10) 0.0182(11) -0.0155(11)
O1A 0.0501(13) 0.0290(10) 0.0287(11) -0.0050(9) 0.0082(10) -0.0084(9)
N1A 0.0406(15) 0.0343(13) 0.0286(14) -0.0091(11) 0.0054(12) -0.0095(12)
C1A 0.050(2) 0.0448(18) 0.0343(18) -0.0129(15) 0.0037(16) -0.0173(16)
C2A 0.103(3) 0.056(2) 0.064(3) -0.033(2) -0.001(2) -0.002(2)
C3A 0.107(3) 0.066(2) 0.038(2) -0.0110(18) -0.007(2) -0.031(2)
C4A 0.080(3) 0.098(3) 0.070(3) -0.033(2) 0.005(2) -0.047(3)
C5A 0.0367(18) 0.0321(16) 0.0335(18) -0.0054(14) 0.0011(15) -0.0106(14)
N2A 0.0380(15) 0.0377(13) 0.0332(15) -0.0062(12) 0.0049(13) -0.0111(12)
O2A 0.0514(14) 0.0490(12) 0.0410(13) -0.0089(10) 0.0174(12) -0.0169(11)
N3A 0.0384(15) 0.0320(13) 0.0329(14) -0.0103(11) 0.0060(12) -0.0094(11)
C6A 0.045(2) 0.0315(15) 0.0383(19) -0.0103(14) 0.0093(16) -0.0110(15)
C7A 0.076(3) 0.0424(18) 0.041(2) -0.0126(15) 0.0038(19) -0.0231(18)
C8A 0.060(2) 0.0334(16) 0.059(2) -0.0131(16) 0.0237(19) -0.0101(16)
C9A 0.0412(19) 0.0327(16) 0.0369(18) -0.0052(14) 0.0071(16) -0.0084(15)
C10A 0.072(2) 0.0419(18) 0.049(2) -0.0096(16) 0.0141(19) -0.0206(18)
C11A 0.054(2) 0.0476(19) 0.052(2) -0.0073(17) -0.0027(19) 0.0002(17)

loop_
_atom_type_symbol
_atom_type_description
_atom_type_scat_dispersion_real
_atom_type_scat_dispersion_imag
_atom_type_scat_source
C C 0.0033 0.0016 'International Tables Vol C Tables 4.2.6.8 and 6.1.1.4'
H H 0.0000 0.0000 'International Tables Vol C Tables 4.2.6.8 and 6.1.1.4'
N N 0.0061 0.0033 'International Tables Vol C Tables 4.2.6.8 and 6.1.1.4'
O O 0.0106 0.0060 'International Tables Vol C Tables 4.2.6.8 and 6.1.1.4'
F F 0.0171 0.0103 'International Tables Vol C Tables 4.2.6.8 and 6.1.1.4'
Cu Cu 0.3201 1.2651 'International Tables Vol C Tables 4.2.6.8 and 6.1.1.4'

loop_
_geom_angle_atom_site_label_1
_geom_angle_atom_site_label_2
_geom_angle_atom_site_label_3
_geom_angle
_geom_angle_site_symmetry_1
_geom_angle_site_symmetry_3
O1 Cu1 O1 180.0 . 2_665
O1 Cu1 O2 92.81(9) . .
O1 Cu1 O2 87.19(9) 2_665 .
O1 Cu1 O2 87.19(9) . 2_665
O1 Cu1 O2 92.81(9) 2_665 2_665
O2 Cu1 O2 180.0 . 2_665
O1 Cu1 O2A 86.22(8) . .
O1 Cu1 O2A 93.78(8) 2_665 .
O2 Cu1 O2A 75.91(7) . .
O2 Cu1 O2A 104.09(7) 2_665 .
C2 O1 Cu1 124.8(2) . .
F3A C1 F1A 104.4(10) . .
F3A C1 F2 137.3(9) . .
F1A C1 F2 37.6(9) . .
F3A C1 F2A 106.7(12) . .
F1A C1 F2A 107.3(11) . .
F2 C1 F2A 78.8(10) . .
F3A C1 F3 87.0(11) . .
F1A C1 F3 127.7(9) . .
F2 C1 F3 103.3(11) . .
F2A C1 F3 24.6(13) . .
F3A C1 F1 33.7(13) . .
F1A C1 F1 71.7(10) . .
F2 C1 F1 107.9(12) . .
F2A C1 F1 124.4(13) . .
F3 C1 F1 113.4(14) . .
F3A C1 C2 109.8(7) . .
F1A C1 C2 113.3(6) . .
F2 C1 C2 105.4(8) . .
F2A C1 C2 114.8(10) . .
F3 C1 C2 109.9(9) . .
F1 C1 C2 115.9(7) . .
F3A F1 C1 83.2(19) . .
F3A F1 F1A 136(2) . .
C1 F1 F1A 55.4(9) . .
F1A F2 C1 60.0(13) . .
F1A F2 F2A 98.3(17) . .
C1 F2 F2A 47.6(7) . .
F2A F3 C1 78(3) . .
F2A F3 F3A 116(4) . .
C1 F3 F3A 47.4(8) . .
F2 F1A C1 82.4(18) . .
F2 F1A F1 133(2) . .
C1 F1A F1 53.0(7) . .
F3 F2A C1 78(4) . .
F3 F2A F2 131(4) . .
C1 F2A F2 53.6(8) . .
F1 F3A C1 63.1(17) . .
F1 F3A F3 101(2) . .
C1 F3A F3 45.6(7) . .
O1 C2 C3 127.4(3) . .
O1 C2 C1 112.5(3) . .
C3 C2 C1 120.1(3) . .
C4 C3 C2 122.0(3) . .
C4 C3 H3A 119.0 . .
C2 C3 H3A 119.0 . .
O2 C4 C3 127.6(3) . .
O2 C4 C5 112.6(4) . .
C3 C4 C5 119.8(4) . .
F5 C5 F5A 71.0(10) . .
F5 C5 F4 109.3(13) . .
F5A C5 F4 128.6(12) . .
F5 C5 F6 110.4(11) . .
F5A C5 F6 40.9(7) . .
F4 C5 F6 104.2(12) . .
F5 C5 F6A 125.8(13) . .
F5A C5 F6A 109.8(13) . .
F4 C5 F6A 27.0(16) . .
F6 C5 F6A 78.1(12) . .
F5 C5 F4A 33.8(10) . .
F5A C5 F4A 103.5(11) . .
F4 C5 F4A 82.1(13) . .
F6 C5 F4A 138.7(11) . .
F6A C5 F4A 106.3(12) . .
F5 C5 C4 113.5(8) . .
F5A C5 C4 113.5(8) . .
F4 C5 C4 112.6(11) . .
F6 C5 C4 106.4(7) . .
F6A C5 C4 114.5(12) . .
F4A C5 C4 108.4(8) . .
F6A F4 C5 73(3) . .
F6A F4 F4A 117(4) . .
C5 F4 F4A 48.6(10) . .
F4A F5 C5 73(2) . .
F4A F5 F5A 125(3) . .
C5 F5 F5A 54.5(9) . .
F5A F6 C5 68.7(16) . .
F5A F6 F6A 108(2) . .
C5 F6 F6A 49.9(10) . .
F5 F4A C5 73(2) . .
F5 F4A F4 113(3) . .
C5 F4A F4 49.2(9) . .
F6 F5A C5 70.4(18) . .
F6 F5A F5 123(2) . .
C5 F5A F5 54.5(9) . .
F4 F6A C5 80(4) . .
F4 F6A F6 130(5) . .
C5 F6A F6 52.1(8) . .
C4 O2 Cu1 124.3(2) . .
O1A Cu2 O4 177.54(8) . .
O1A Cu2 N3A 81.98(9) . .
O4 Cu2 N3A 96.32(9) . .
O1A Cu2 O3 91.60(8) . .
O4 Cu2 O3 90.73(8) . .
N3A Cu2 O3 151.48(10) . .
O1A Cu2 O1A 82.62(8) . 2_656
O4 Cu2 O1A 96.26(8) . 2_656
N3A Cu2 O1A 107.79(9) . 2_656
O3 Cu2 O1A 98.81(8) . 2_656
C7 O3 Cu2 124.4(2) . .
F7A C6 F9 110.7(16) . .
F7A C6 F7 89(2) . .
F9 C6 F7 120.0(12) . .
F7A C6 F9A 105(2) . .
F9 C6 F9A 100.5(12) . .
F7 C6 F9A 21.1(18) . .
F7A C6 F8A 119.8(15) . .
F9 C6 F8A 10.7(12) . .
F7 C6 F8A 112.5(12) . .
F9A C6 F8A 92.1(12) . .
F7A C6 F8 21(3) . .
F9 C6 F8 92.5(16) . .
F7 C6 F8 107.1(19) . .
F9A C6 F8 119.0(19) . .
F8A C6 F8 102.5(15) . .
F7A C6 C7 112.8(17) . .
F9 C6 C7 112.7(7) . .
F7 C6 C7 109.4(9) . .
F9A C6 C7 114.5(8) . .
F8A C6 C7 111.1(7) . .
F8 C6 C7 114.2(15) . .
F9A F7 C6 93(4) . .
F9A F7 F7A 124(4) . .
C6 F7 F7A 44.6(16) . .
C6 F7A F7 46.3(11) . .
F7 F9A C6 66(3) . .
O3 C7 C8 128.3(3) . .
O3 C7 C6 113.5(3) . .
C8 C7 C6 118.3(3) . .
C7 C8 C9 121.5(3) . .
C7 C8 H8A 119.2 . .
C9 C8 H8A 119.2 . .
O4 C9 C8 128.2(3) . .
O4 C9 C10 113.5(3) . .
C8 C9 C10 118.2(3) . .
F11 C10 F10 106.6(3) . .
F11 C10 F12 105.5(3) . .
F10 C10 F12 106.9(3) . .
F11 C10 C9 111.4(3) . .
F10 C10 C9 113.7(3) . .
F12 C10 C9 112.3(3) . .
C9 O4 Cu2 125.5(2) . .
N1A O1A Cu2 113.92(13) . .
N1A O1A Cu2 116.69(15) . 2_656
Cu2 O1A Cu2 97.38(8) . 2_656
C5A N1A O1A 107.2(2) . .
C5A N1A C1A 120.4(2) . .
O1A N1A C1A 108.8(2) . .
N1A C1A C2A 107.2(2) . .
N1A C1A C3A 110.4(2) . .
C2A C1A C3A 110.1(3) . .
N1A C1A C4A 109.2(3) . .
C2A C1A C4A 110.6(3) . .
C3A C1A C4A 109.2(3) . .
C1A C2A H2AA 109.5 . .
C1A C2A H2AB 109.5 . .
H2AA C2A H2AB 109.5 . .
C1A C2A H2AC 109.5 . .
H2AA C2A H2AC 109.5 . .
H2AB C2A H2AC 109.5 . .
C1A C3A H3AA 109.5 . .
C1A C3A H3AB 109.5 . .
H3AA C3A H3AB 109.5 . .
C1A C3A H3AC 109.5 . .
H3AA C3A H3AC 109.5 . .
H3AB C3A H3AC 109.5 . .
C1A C4A H4AA 109.5 . .
C1A C4A H4AB 109.5 . .
H4AA C4A H4AB 109.5 . .
C1A C4A H4AC 109.5 . .
H4AA C4A H4AC 109.5 . .
H4AB C4A H4AC 109.5 . .
N3A C5A N1A 123.5(2) . .
N3A C5A N2A 112.2(2) . .
N1A C5A N2A 124.1(3) . .
O2A N2A C5A 127.0(2) . .
O2A N2A C9A 124.4(2) . .
C5A N2A C9A 108.5(2) . .
N2A O2A Cu1 137.28(15) . .
C5A N3A C6A 109.8(2) . .
C5A N3A Cu2 110.33(18) . .
C6A N3A Cu2 137.20(19) . .
N3A C6A C7A 106.8(2) . .
N3A C6A C8A 110.1(2) . .
C7A C6A C8A 110.1(3) . .
N3A C6A C9A 102.5(2) . .
C7A C6A C9A 113.6(2) . .
C8A C6A C9A 113.2(2) . .
C6A C7A H7AA 109.5 . .
C6A C7A H7AB 109.5 . .
H7AA C7A H7AB 109.5 . .
C6A C7A H7AC 109.5 . .
H7AA C7A H7AC 109.5 . .
H7AB C7A H7AC 109.5 . .
C6A C8A H8AA 109.5 . .
C6A C8A H8AB 109.5 . .
H8AA C8A H8AB 109.5 . .
C6A C8A H8AC 109.5 . .
H8AA C8A H8AC 109.5 . .
H8AB C8A H8AC 109.5 . .
N2A C9A C10A 111.0(2) . .
N2A C9A C11A 105.3(2) . .
C10A C9A C11A 110.7(2) . .
N2A C9A C6A 99.8(2) . .
C10A C9A C6A 115.9(3) . .
C11A C9A C6A 113.1(3) . .
C9A C10A H10A 109.5 . .
C9A C10A H10B 109.5 . .
H10A C10A H10B 109.5 . .
C9A C10A H10C 109.5 . .
H10A C10A H10C 109.5 . .
H10B C10A H10C 109.5 . .
C9A C11A H11A 109.5 . .
C9A C11A H11B 109.5 . .
H11A C11A H11B 109.5 . .
C9A C11A H11C 109.5 . .
H11A C11A H11C 109.5 . .
H11B C11A H11C 109.5 . .

loop_
_geom_bond_atom_site_label_1
_geom_bond_atom_site_label_2
_geom_bond_distance
_geom_bond_site_symmetry_2
Cu1 O1 1.913(2) .
Cu1 O1 1.913(2) 2_665
Cu1 O2 1.9239(19) .
Cu1 O2 1.9239(19) 2_665
Cu1 O2A 2.7029(19) .
O1 C2 1.259(4) .
C1 F3A 1.334(13) .
C1 F1A 1.235(12) .
C1 F2 1.413(14) .
C1 F2A 1.296(18) .
C1 F3 1.294(17) .
C1 F1 1.198(14) .
C1 C2 1.534(5) .
F1 F3A 0.75(3) .
F1 F1A 1.42(2) .
F2 F1A 0.871(18) .
F2 F2A 1.72(2) .
F3 F2A 0.55(3) .
F3 F3A 1.81(3) .
C2 C3 1.379(4) .
C3 C4 1.370(5) .
C3 H3A 0.9400 .
C4 O2 1.261(4) .
C4 C5 1.535(5) .
C5 F5 1.292(17) .
C5 F5A 1.292(16) .
C5 F4 1.304(18) .
C5 F6 1.306(15) .
C5 F6A 1.27(2) .
C5 F4A 1.293(18) .
F4 F6A 0.60(4) .
F4 F4A 1.71(3) .
F5 F4A 0.75(2) .
F5 F5A 1.50(2) .
F6 F5A 0.908(16) .
F6 F6A 1.62(2) .
Cu2 O1A 1.9209(18) .
Cu2 O4 1.951(2) .
Cu2 N3A 1.960(2) .
Cu2 O3 1.997(2) .
Cu2 O1A 2.199(2) 2_656
O3 C7 1.247(3) .
C6 F7A 1.21(3) .
C6 F9 1.268(13) .
C6 F7 1.248(15) .
C6 F9A 1.364(19) .
C6 F8A 1.314(14) .
C6 F8 1.41(3) .
C6 C7 1.518(5) .
F7 F9A 0.49(4) .
F7 F7A 1.73(4) .
C7 C8 1.384(4) .
C8 C9 1.384(4) .
C8 H8A 0.9400 .
C9 O4 1.255(3) .
C9 C10 1.520(4) .
C10 F11 1.312(4) .
C10 F10 1.315(4) .
C10 F12 1.317(3) .
O1A N1A 1.428(3) .
O1A Cu2 2.199(2) 2_656
N1A C5A 1.373(3) .
N1A C1A 1.514(4) .
C1A C2A 1.516(4) .
C1A C3A 1.520(4) .
C1A C4A 1.532(4) .
C2A H2AA 0.9700 .
C2A H2AB 0.9700 .
C2A H2AC 0.9700 .
C3A H3AA 0.9700 .
C3A H3AB 0.9700 .
C3A H3AC 0.9700 .
C4A H4AA 0.9700 .
C4A H4AB 0.9700 .
C4A H4AC 0.9700 .
C5A N3A 1.294(3) .
C5A N2A 1.405(3) .
N2A O2A 1.265(3) .
N2A C9A 1.491(3) .
N3A C6A 1.503(3) .
C6A C7A 1.514(4) .
C6A C8A 1.520(4) .
C6A C9A 1.567(4) .
C7A H7AA 0.9700 .
C7A H7AB 0.9700 .
C7A H7AC 0.9700 .
C8A H8AA 0.9700 .
C8A H8AB 0.9700 .
C8A H8AC 0.9700 .
C9A C10A 1.518(4) .
C9A C11A 1.536(4) .
C10A H10A 0.9700 .
C10A H10B 0.9700 .
C10A H10C 0.9700 .
C11A H11A 0.9700 .
C11A H11B 0.9700 .
C11A H11C 0.9700 .
